data_2018126
loop_
_publ_author_name
'Haghjoo, Farhad'
'Barnes, Nick'
'Pritchard, Robin'

_publ_section_title
;
 Bis(methyltri-<i>o</i>-tolylphosphonium) octaiodide
;
_journal_coeditor_code FA3253
_journal_issue 7
_journal_name_full 'Acta Crystallographica Section C'
_journal_page_first o219
_journal_page_last o221
_journal_paper_doi 10.1107/S0108270111019287
_journal_volume 67
_journal_year 2011
_chemical_formula_iupac '2C22 H24 P1 +, I8 2-'
_chemical_formula_moiety '2(C22 H24 P1 +), I8 2-'
_chemical_formula_sum 'C44 H48 I8 P2'
_chemical_formula_weight 1653.96
_chemical_name_systematic
;
Bis(methyltri-<i>o</i>-tolylphosphonium) octaiodide
;
_space_group_IT_number 2
_symmetry_cell_setting triclinic
_symmetry_space_group_name_Hall '-P 1'
_symmetry_space_group_name_H-M 'P -1'
_atom_sites_solution_hydrogens geom
_atom_sites_solution_primary direct
_atom_sites_solution_secondary difmap
_audit_creation_method 'WinGX routine CIF_UPDATE'
_cell_angle_alpha 62.3640(10)
_cell_angle_beta 76.4100(10)
_cell_angle_gamma 73.0730(10)
_cell_formula_units_Z 1
_cell_length_a 9.6680(2)
_cell_length_b 12.3567(3)
_cell_length_c 12.8186(4)
_cell_measurement_reflns_used 5850
_cell_measurement_temperature 100(2)
_cell_measurement_theta_max 27.485
_cell_measurement_theta_min 0.998
_cell_volume 1288.83(6)
_computing_cell_refinement 'SCALEPACK (Otwinowski & Minor, 1997)'
_computing_data_collection 'COLLECT (Nonius, 1998)'
_computing_data_reduction 'DENZO and SCALEPACK (Otwinowski & Minor, 1997)'
_computing_molecular_graphics 'Mercury (Macrae <i>et al.</i>, 2006)'
_computing_publication_material 'WinGX (Farrugia, 1999) and publCIF (Westrip, 2010)'
_computing_structure_refinement 'SHELXL97 (Sheldrick, 2008)'
_computing_structure_solution 'SIR92 (Altomare <i>et al.</i>, 1994)'
_diffrn_ambient_temperature 100(2)
_diffrn_detector_area_resol_mean 9
_diffrn_measured_fraction_theta_full 0.997
_diffrn_measured_fraction_theta_max 0.997
_diffrn_measurement_device_type 'Nonius KappaCCD'
_diffrn_measurement_method 'CCD rotation images, thick slices'
_diffrn_radiation_monochromator graphite
_diffrn_radiation_type MoK\a
_diffrn_radiation_wavelength 0.71073
_diffrn_reflns_av_R_equivalents 0
_diffrn_reflns_limit_h_max 11
_diffrn_reflns_limit_h_min 0
_diffrn_reflns_limit_k_max 14
_diffrn_reflns_limit_k_min -13
_diffrn_reflns_limit_l_max 15
_diffrn_reflns_limit_l_min -14
_diffrn_reflns_number 4776
_diffrn_reflns_reduction_process
;
Scaled and merged with Sortav
 (Blessing, 1987)
 (Blessing, 1989)
;
_diffrn_reflns_theta_full 25.5
_diffrn_reflns_theta_max 25.5
_diffrn_reflns_theta_min 3.13
_exptl_absorpt_coefficient_mu 4.903
_exptl_absorpt_correction_T_max 0.6398
_exptl_absorpt_correction_T_min 0.5267
_exptl_absorpt_correction_type multi-scan
_exptl_absorpt_process_details '(Blessing, 1995)'
_exptl_crystal_colour colourless
_exptl_crystal_density_diffrn 2.131
_exptl_crystal_density_method 'not measured'
_exptl_crystal_description prism
_exptl_crystal_F_000 766
_exptl_crystal_size_max 0.15
_exptl_crystal_size_mid 0.1
_exptl_crystal_size_min 0.1
_refine_diff_density_max 4.645
_refine_diff_density_min -2.837
_refine_ls_extinction_method none
_refine_ls_goodness_of_fit_ref 1.147
_refine_ls_hydrogen_treatment constr
_refine_ls_matrix_type full
_refine_ls_number_parameters 247
_refine_ls_number_reflns 4776
_refine_ls_number_restraints 0
_refine_ls_restrained_S_all 1.147
_refine_ls_R_factor_all 0.0897
_refine_ls_R_factor_gt 0.0694
_refine_ls_shift/su_max 0.01
_refine_ls_shift/su_mean 0
_refine_ls_structure_factor_coef Fsqd
_refine_ls_weighting_details 'calc w=1/[\s^2^(Fo^2^)+(0.0697P)^2^+33.6613P] where P=(Fo^2^+2Fc^2^)/3'
_refine_ls_weighting_scheme calc
_refine_ls_wR_factor_ref 0.1828
_reflns_number_gt 3762
_reflns_number_total 4776
_reflns_threshold_expression I>2\s(I)
_cod_data_source_file fa3253.cif
_cod_data_source_block I
_cod_database_code 2018126
_cod_database_fobs_code 2018126

loop_
_symmetry_equiv_pos_as_xyz
'x, y, z'
'-x, -y, -z'

loop_
_atom_site_type_symbol
_atom_site_label
_atom_site_fract_x
_atom_site_fract_y
_atom_site_fract_z
_atom_site_U_iso_or_equiv
_atom_site_adp_type
_atom_site_calc_flag
_atom_site_refinement_flags
_atom_site_occupancy
_atom_site_disorder_assembly
_atom_site_disorder_group
C C1 -0.0514(13) 0.6483(10) 0.2440(10) 0.027(2) Uani d . 1 . .
C C2 -0.1762(12) 0.7405(11) 0.2010(10) 0.028(2) Uani d . 1 . .
C C3 -0.2969(14) 0.7014(12) 0.1980(11) 0.036(3) Uani d . 1 . .
H H3 -0.3818 0.7623 0.169 0.043 Uiso calc R 1 . .
C C4 -0.2957(15) 0.5768(13) 0.2360(11) 0.038(3) Uani d . 1 . .
H H4 -0.3792 0.5521 0.2344 0.046 Uiso calc R 1 . .
C C5 -0.1704(16) 0.4878(13) 0.2770(13) 0.043(3) Uani d . 1 . .
H H5 -0.1677 0.4022 0.3008 0.052 Uiso calc R 1 . .
C C6 -0.0494(14) 0.5222(11) 0.2836(11) 0.031(3) Uani d . 1 . .
H H6 0.0339 0.4603 0.3148 0.038 Uiso calc R 1 . .
C C7 -0.1839(15) 0.8778(11) 0.1541(13) 0.040(3) Uani d . 1 . .
H H7A -0.1376 0.9092 0.0719 0.059 Uiso calc R 1 . .
H H7B -0.1331 0.8921 0.2028 0.059 Uiso calc R 1 . .
H H7C -0.286 0.9217 0.1569 0.059 Uiso calc R 1 . .
C C8 0.0676(12) 0.7516(10) 0.3600(10) 0.026(2) Uani d . 1 . .
C C9 0.1674(12) 0.8064(10) 0.3740(10) 0.028(2) Uani d . 1 . .
C C10 0.1244(14) 0.8526(11) 0.4603(11) 0.034(3) Uani d . 1 . .
H H10 0.1893 0.8896 0.4721 0.041 Uiso calc R 1 . .
C C11 -0.0093(15) 0.8463(12) 0.5290(11) 0.039(3) Uani d . 1 . .
H H11 -0.0349 0.8796 0.5862 0.046 Uiso calc R 1 . .
C C12 -0.1059(13) 0.7920(11) 0.5153(11) 0.032(3) Uani d . 1 . .
H H12 -0.1978 0.7878 0.5623 0.038 Uiso calc R 1 . .
C C13 -0.0660(13) 0.7431(11) 0.4308(11) 0.031(3) Uani d . 1 . .
H H13 -0.1305 0.7037 0.4216 0.038 Uiso calc R 1 . .
C C14 0.3155(13) 0.8166(12) 0.3027(12) 0.034(3) Uani d . 1 . .
H H14A 0.3566 0.7425 0.287 0.05 Uiso calc R 1 . .
H H14B 0.3801 0.8225 0.3476 0.05 Uiso calc R 1 . .
H H14C 0.3058 0.8915 0.2274 0.05 Uiso calc R 1 . .
C C15 0.2541(13) 0.5491(10) 0.2975(11) 0.031(3) Uani d . 1 . .
C C16 0.3251(14) 0.4933(11) 0.2217(11) 0.033(3) Uani d . 1 . .
C C17 0.4397(14) 0.3890(11) 0.2652(12) 0.035(3) Uani d . 1 . .
H H17 0.4921 0.3486 0.2158 0.042 Uiso calc R 1 . .
C C18 0.4783(14) 0.3438(10) 0.3781(11) 0.032(3) Uani d . 1 . .
H H18 0.5568 0.274 0.4043 0.038 Uiso calc R 1 . .
C C19 0.4037(14) 0.3992(12) 0.4519(12) 0.040(3) Uani d . 1 . .
H H19 0.4285 0.3669 0.5299 0.048 Uiso calc R 1 . .
C C20 0.2936(13) 0.5011(11) 0.4123(11) 0.031(2) Uani d . 1 . .
H H20 0.2425 0.5403 0.463 0.037 Uiso calc R 1 . .
C C21 0.2909(15) 0.5379(12) 0.0958(12) 0.039(3) Uani d . 1 . .
H H21A 0.1863 0.5726 0.092 0.058 Uiso calc R 1 . .
H H21B 0.3192 0.4672 0.0744 0.058 Uiso calc R 1 . .
H H21C 0.3452 0.6025 0.0403 0.058 Uiso calc R 1 . .
C C22 0.1675(14) 0.8032(11) 0.1074(11) 0.036(3) Uani d . 1 . .
H H22A 0.1892 0.7682 0.0492 0.054 Uiso calc R 1 . .
H H22B 0.2551 0.8249 0.1117 0.054 Uiso calc R 1 . .
H H22C 0.0897 0.8784 0.0832 0.054 Uiso calc R 1 . .
I I1 0.46014(8) 0.16783(8) 0.08788(7) 0.0357(2) Uani d . 1 . .
I I2 0.13654(8) 0.17991(7) 0.14356(7) 0.0318(2) Uani d . 1 . .
I I3 -0.16302(9) 0.16748(8) 0.21429(7) 0.0362(2) Uani d . 1 . .
I I4 0.49111(8) 0.03495(7) 0.38206(8) 0.0345(2) Uani d . 1 . .
P P1 0.1093(3) 0.6890(3) 0.2512(3) 0.0257(6) Uani d . 1 . .

loop_
_atom_site_aniso_label
_atom_site_aniso_U_11
_atom_site_aniso_U_22
_atom_site_aniso_U_33
_atom_site_aniso_U_12
_atom_site_aniso_U_13
_atom_site_aniso_U_23
C1 0.032(6) 0.025(6) 0.024(5) -0.001(5) -0.009(5) -0.009(5)
C2 0.026(6) 0.030(6) 0.033(6) -0.004(5) -0.003(5) -0.017(5)
C3 0.032(6) 0.043(7) 0.034(7) -0.005(5) 0.000(5) -0.020(6)
C4 0.041(7) 0.047(8) 0.030(6) -0.023(6) -0.003(5) -0.012(6)
C5 0.049(8) 0.035(7) 0.048(8) -0.017(6) -0.009(6) -0.015(6)
C6 0.036(7) 0.031(6) 0.033(6) -0.009(5) 0.000(5) -0.020(5)
C7 0.043(7) 0.026(6) 0.050(8) 0.008(5) -0.019(6) -0.019(6)
C8 0.030(6) 0.016(5) 0.032(6) -0.007(4) -0.002(5) -0.011(4)
C9 0.028(6) 0.020(5) 0.032(6) 0.000(4) -0.007(5) -0.009(5)
C10 0.041(7) 0.027(6) 0.033(6) 0.001(5) -0.015(5) -0.012(5)
C11 0.044(7) 0.036(7) 0.033(7) 0.004(6) -0.006(6) -0.019(6)
C12 0.031(6) 0.034(6) 0.028(6) 0.001(5) -0.006(5) -0.015(5)
C13 0.034(6) 0.025(6) 0.034(6) -0.002(5) -0.012(5) -0.010(5)
C14 0.032(6) 0.031(6) 0.042(7) -0.012(5) 0.000(5) -0.019(5)
C15 0.036(6) 0.021(5) 0.040(7) -0.004(5) -0.009(5) -0.016(5)
C16 0.036(7) 0.027(6) 0.038(7) -0.008(5) -0.012(5) -0.012(5)
C17 0.037(7) 0.031(6) 0.040(7) 0.000(5) -0.004(5) -0.022(6)
C18 0.038(7) 0.012(5) 0.043(7) 0.000(4) -0.012(5) -0.010(5)
C19 0.034(7) 0.037(7) 0.043(7) -0.006(5) -0.020(6) -0.006(6)
C20 0.033(6) 0.026(6) 0.035(6) -0.003(5) -0.004(5) -0.016(5)
C21 0.041(7) 0.038(7) 0.040(7) -0.001(6) -0.008(6) -0.023(6)
C22 0.041(7) 0.023(6) 0.038(7) -0.001(5) -0.006(6) -0.010(5)
I1 0.0289(4) 0.0428(5) 0.0347(4) -0.0060(3) -0.0035(3) -0.0169(4)
I2 0.0331(4) 0.0318(4) 0.0314(4) -0.0057(3) -0.0033(3) -0.0152(3)
I3 0.0306(4) 0.0453(5) 0.0397(5) -0.0087(3) -0.0041(3) -0.0234(4)
I4 0.0307(4) 0.0330(4) 0.0461(5) -0.0078(3) -0.0020(3) -0.0225(4)
P1 0.0276(15) 0.0216(13) 0.0294(15) -0.0054(11) -0.0035(12) -0.0118(12)

loop_
_atom_type_symbol
_atom_type_description
_atom_type_scat_dispersion_real
_atom_type_scat_dispersion_imag
_atom_type_scat_source
C C 0.0033 0.0016 'International Tables Vol C Tables 4.2.6.8 and 6.1.1.4'
I I -0.4742 1.8119 'International Tables Vol C Tables 4.2.6.8 and 6.1.1.4'
P P 0.1023 0.0942 'International Tables Vol C Tables 4.2.6.8 and 6.1.1.4'
H H 0 0 'International Tables Vol C Tables 4.2.6.8 and 6.1.1.4'

loop_
_geom_angle_atom_site_label_1
_geom_angle_atom_site_label_2
_geom_angle_atom_site_label_3
_geom_angle_site_symmetry_1
_geom_angle_site_symmetry_3
_geom_angle
_geom_angle_publ_flag
C6 C1 C2 . . 120.7(11) ?
C6 C1 P1 . . 117.9(9) ?
C2 C1 P1 . . 121.4(9) ?
C3 C2 C1 . . 118.0(11) ?
C3 C2 C7 . . 118.6(11) ?
C1 C2 C7 . . 123.3(11) ?
C4 C3 C2 . . 121.7(12) ?
C4 C3 H3 . . 119.1 ?
C2 C3 H3 . . 119.1 ?
C3 C4 C5 . . 119.0(12) ?
C3 C4 H4 . . 120.5 ?
C5 C4 H4 . . 120.5 ?
C6 C5 C4 . . 121.1(12) ?
C6 C5 H5 . . 119.4 ?
C4 C5 H5 . . 119.4 ?
C5 C6 C1 . . 119.3(12) ?
C5 C6 H6 . . 120.3 ?
C1 C6 H6 . . 120.3 ?
C2 C7 H7A . . 109.5 ?
C2 C7 H7B . . 109.5 ?
H7A C7 H7B . . 109.5 ?
C2 C7 H7C . . 109.5 ?
H7A C7 H7C . . 109.5 ?
H7B C7 H7C . . 109.5 ?
C13 C8 C9 . . 120.9(10) ?
C13 C8 P1 . . 117.8(8) ?
C9 C8 P1 . . 121.3(9) ?
C10 C9 C8 . . 116.8(11) ?
C10 C9 C14 . . 119.1(11) ?
C8 C9 C14 . . 124.1(10) ?
C11 C10 C9 . . 122.4(12) ?
C11 C10 H10 . . 118.8 ?
C9 C10 H10 . . 118.8 ?
C12 C11 C10 . . 120.5(12) ?
C12 C11 H11 . . 119.7 ?
C10 C11 H11 . . 119.7 ?
C11 C12 C13 . . 118.9(12) ?
C11 C12 H12 . . 120.6 ?
C13 C12 H12 . . 120.6 ?
C8 C13 C12 . . 120.5(11) ?
C8 C13 H13 . . 119.7 ?
C12 C13 H13 . . 119.7 ?
C9 C14 H14A . . 109.5 ?
C9 C14 H14B . . 109.5 ?
H14A C14 H14B . . 109.5 ?
C9 C14 H14C . . 109.5 ?
H14A C14 H14C . . 109.5 ?
H14B C14 H14C . . 109.5 ?
C16 C15 C20 . . 121.0(11) ?
C16 C15 P1 . . 121.3(9) ?
C20 C15 P1 . . 117.6(9) ?
C15 C16 C17 . . 116.3(11) ?
C15 C16 C21 . . 125.1(11) ?
C17 C16 C21 . . 118.6(11) ?
C18 C17 C16 . . 122.0(11) ?
C18 C17 H17 . . 119 ?
C16 C17 H17 . . 119 ?
C19 C18 C17 . . 120.4(11) ?
C19 C18 H18 . . 119.8 ?
C17 C18 H18 . . 119.8 ?
C20 C19 C18 . . 119.3(12) ?
C20 C19 H19 . . 120.4 ?
C18 C19 H19 . . 120.4 ?
C19 C20 C15 . . 121.1(12) ?
C19 C20 H20 . . 119.5 ?
C15 C20 H20 . . 119.5 ?
C16 C21 H21A . . 109.5 ?
C16 C21 H21B . . 109.5 ?
H21A C21 H21B . . 109.5 ?
C16 C21 H21C . . 109.5 ?
H21A C21 H21C . . 109.5 ?
H21B C21 H21C . . 109.5 ?
P1 C22 H22A . . 109.5 ?
P1 C22 H22B . . 109.5 ?
H22A C22 H22B . . 109.5 ?
P1 C22 H22C . . 109.5 ?
H22A C22 H22C . . 109.5 ?
H22B C22 H22C . . 109.5 ?
I3 I2 I1 . . 174.42(4) y
C1 P1 C22 . . 109.8(6) y
C1 P1 C8 . . 108.7(5) y
C22 P1 C8 . . 110.4(5) y
C1 P1 C15 . . 109.4(5) y
C22 P1 C15 . . 109.8(6) y
C8 P1 C15 . . 108.7(5) y

loop_
_geom_bond_atom_site_label_1
_geom_bond_atom_site_label_2
_geom_bond_site_symmetry_2
_geom_bond_distance
_geom_bond_publ_flag
C1 C6 . 1.394(16) ?
C1 C2 . 1.410(16) ?
C1 P1 . 1.800(12) y
C2 C3 . 1.402(17) ?
C2 C7 . 1.499(17) ?
C3 C4 . 1.379(19) ?
C3 H3 . 0.95 ?
C4 C5 . 1.39(2) ?
C4 H4 . 0.95 ?
C5 C6 . 1.387(18) ?
C5 H5 . 0.95 ?
C6 H6 . 0.95 ?
C7 H7A . 0.98 ?
C7 H7B . 0.98 ?
C7 H7C . 0.98 ?
C8 C13 . 1.394(17) ?
C8 C9 . 1.413(16) ?
C8 P1 . 1.806(11) y
C9 C10 . 1.397(17) ?
C9 C14 . 1.511(17) ?
C10 C11 . 1.383(19) ?
C10 H10 . 0.95 ?
C11 C12 . 1.380(18) ?
C11 H11 . 0.95 ?
C12 C13 . 1.401(17) ?
C12 H12 . 0.95 ?
C13 H13 . 0.95 ?
C14 H14A . 0.98 ?
C14 H14B . 0.98 ?
C14 H14C . 0.98 ?
C15 C16 . 1.387(18) ?
C15 C20 . 1.409(17) ?
C15 P1 . 1.825(12) y
C16 C17 . 1.411(17) ?
C16 C21 . 1.529(17) ?
C17 C18 . 1.387(18) ?
C17 H17 . 0.95 ?
C18 C19 . 1.371(19) ?
C18 H18 . 0.95 ?
C19 C20 . 1.363(17) ?
C19 H19 . 0.95 ?
C20 H20 . 0.95 ?
C21 H21A . 0.98 ?
C21 H21B . 0.98 ?
C21 H21C . 0.98 ?
C22 P1 . 1.808(13) y
C22 H22A . 0.98 ?
C22 H22B . 0.98 ?
C22 H22C . 0.98 ?
I1 I2 . 3.0162(11) y
I2 I3 . 2.8511(11) y
I4 I4 2_656 2.7663(17) y

loop_
_geom_torsion_atom_site_label_1
_geom_torsion_atom_site_label_2
_geom_torsion_atom_site_label_3
_geom_torsion_atom_site_label_4
_geom_torsion_site_symmetry_1
_geom_torsion_site_symmetry_2
_geom_torsion_site_symmetry_3
_geom_torsion_site_symmetry_4
_geom_torsion
_geom_torsion_publ_flag
C6 C1 C2 C3 . . . . -0.7(17) ?
P1 C1 C2 C3 . . . . 179.9(9) ?
C6 C1 C2 C7 . . . . -178.3(11) ?
P1 C1 C2 C7 . . . . 2.4(17) ?
C1 C2 C3 C4 . . . . 0.2(18) ?
C7 C2 C3 C4 . . . . 177.9(12) ?
C2 C3 C4 C5 . . . . -0.9(19) ?
C3 C4 C5 C6 . . . . 2(2) ?
C4 C5 C6 C1 . . . . -3(2) ?
C2 C1 C6 C5 . . . . 1.9(18) ?
P1 C1 C6 C5 . . . . -178.7(10) ?
C13 C8 C9 C10 . . . . -0.9(16) ?
P1 C8 C9 C10 . . . . 179.7(8) ?
C13 C8 C9 C14 . . . . 178.6(11) ?
P1 C8 C9 C14 . . . . -0.7(16) ?
C8 C9 C10 C11 . . . . -0.3(17) ?
C14 C9 C10 C11 . . . . -179.9(11) ?
C9 C10 C11 C12 . . . . 0.7(19) ?
C10 C11 C12 C13 . . . . 0.2(18) ?
C9 C8 C13 C12 . . . . 1.8(17) ?
P1 C8 C13 C12 . . . . -178.8(9) ?
C11 C12 C13 C8 . . . . -1.4(17) ?
C20 C15 C16 C17 . . . . -1.5(17) ?
P1 C15 C16 C17 . . . . 177.1(9) ?
C20 C15 C16 C21 . . . . -180.0(12) ?
P1 C15 C16 C21 . . . . -1.3(17) ?
C15 C16 C17 C18 . . . . 0.8(18) ?
C21 C16 C17 C18 . . . . 179.3(12) ?
C16 C17 C18 C19 . . . . 0.8(19) ?
C17 C18 C19 C20 . . . . -1.6(19) ?
C18 C19 C20 C15 . . . . 0.8(19) ?
C16 C15 C20 C19 . . . . 0.7(18) ?
P1 C15 C20 C19 . . . . -177.9(10) ?
C6 C1 P1 C22 . . . . 126.6(9) ?
C2 C1 P1 C22 . . . . -54.0(11) ?
C6 C1 P1 C8 . . . . -112.6(10) ?
C2 C1 P1 C8 . . . . 66.8(11) ?
C6 C1 P1 C15 . . . . 6.0(11) ?
C2 C1 P1 C15 . . . . -174.6(10) ?
C13 C8 P1 C1 . . . . 8.8(10) ?
C9 C8 P1 C1 . . . . -171.8(9) ?
C13 C8 P1 C22 . . . . 129.3(9) ?
C9 C8 P1 C22 . . . . -51.3(11) ?
C13 C8 P1 C15 . . . . -110.2(9) ?
C9 C8 P1 C15 . . . . 69.2(10) ?
C16 C15 P1 C1 . . . . 72.4(11) ?
C20 C15 P1 C1 . . . . -108.9(10) ?
C16 C15 P1 C22 . . . . -48.2(11) ?
C20 C15 P1 C22 . . . . 130.5(10) ?
C16 C15 P1 C8 . . . . -169.1(10) ?
C20 C15 P1 C8 . . . . 9.6(11) ?
